data_2007196
loop_
_publ_author_name
'Mague, Joel T.'

_publ_section_title
;
 Luminescent Cu^I^ Clusters.
 Bis({tris[2-(2-methoxyethoxy)ethyl]amine}potassium)
 Hexaiodotetracuprate(I)
;
_journal_issue 4
_journal_name_full 'Acta Crystallographica Section C'
_journal_page_first IUC9800010
_journal_paper_doi 10.1107/S0108270198099776
_journal_volume 54
_journal_year 1998
_chemical_formula_iupac '[K(C15 H33 N O6)]2 [Cu4 I6]'
_chemical_formula_moiety '2(C15 H33 K N O6 1+) , Cu4 I6 2-'
_chemical_formula_sum 'C30 H66 Cu4 I6 K2 N2 O12'
_chemical_formula_weight 1740.61
_chemical_name_systematic
;
[tris(2-(2-methoxyethoxy)ethyl)amine]potassium hexaiodotetracuprate(I)
;
_space_group_IT_number 56
_symmetry_cell_setting orthorhombic
_symmetry_space_group_name_Hall '-P 2ab 2ac'
_symmetry_space_group_name_H-M 'P c c n'
_cell_angle_alpha 90.00
_cell_angle_beta 90.00
_cell_angle_gamma 90.00
_cell_formula_units_Z 4
_cell_length_a 12.1045(10)
_cell_length_b 21.6675(12)
_cell_length_c 21.1669(14)
_cell_measurement_reflns_used 25
_cell_measurement_temperature 293(2)
_cell_measurement_theta_max 24.13
_cell_measurement_theta_min 17.69
_cell_volume 5551.5(7)
_computing_cell_refinement 'CAD-4 (Enraf-Nonius, 1989)'
_computing_data_collection 'CAD-4 (Enraf-Nonius, 1989)'
_computing_data_reduction 'XCAD4 (Harms & Wocadlo, 1987)'
_computing_molecular_graphics 'SHELXTL-PLUS (Siemens, 1994)'
_computing_publication_material 'SHELXTL-PLUS (Siemens, 1994)'
_computing_structure_refinement 'SHELXL-93 (Sheldrick, 1993)'
_computing_structure_solution 'SHELXS-86 (Sheldrick, 1990)'
_diffrn_ambient_temperature 293(2)
_diffrn_measurement_device 'Enraf-Nonius CAD-4'
_diffrn_measurement_method '\q/2\q scans'
_diffrn_radiation_monochromator graphite
_diffrn_radiation_source 'fine-focus sealed tube'
_diffrn_radiation_type MoK\a
_diffrn_radiation_wavelength 0.71073
_diffrn_reflns_av_R_equivalents 0.0000
_diffrn_reflns_av_sigmaI/netI 0.0590
_diffrn_reflns_limit_h_max 14
_diffrn_reflns_limit_h_min 0
_diffrn_reflns_limit_k_max 26
_diffrn_reflns_limit_k_min 0
_diffrn_reflns_limit_l_max 26
_diffrn_reflns_limit_l_min 0
_diffrn_reflns_number 5436
_diffrn_reflns_theta_max 25.97
_diffrn_reflns_theta_min 1.88
_diffrn_standards_decay_% <1
_diffrn_standards_interval_time 120
_diffrn_standards_number 2
_exptl_absorpt_coefficient_mu 5.045
_exptl_absorpt_correction_T_max 0.0971
_exptl_absorpt_correction_T_min 0.0489
_exptl_absorpt_correction_type 'psi scans'
_exptl_absorpt_process_details '(North, Phillips & Mathews, 1968)'
_exptl_crystal_colour gold-yellow
_exptl_crystal_density_diffrn 2.083
_exptl_crystal_density_meas ?
_exptl_crystal_density_method none
_exptl_crystal_description Block
_exptl_crystal_F_000 3312
_exptl_crystal_size_max 0.53
_exptl_crystal_size_mid 0.36
_exptl_crystal_size_min 0.30
_refine_diff_density_max 0.685
_refine_diff_density_min -0.591
_refine_ls_extinction_coef 0.00060(3)
_refine_ls_extinction_method SHELXL
_refine_ls_goodness_of_fit_all 1.012
_refine_ls_goodness_of_fit_ref 1.102
_refine_ls_hydrogen_treatment noref
_refine_ls_matrix_type full
_refine_ls_number_parameters 277
_refine_ls_number_reflns 5420
_refine_ls_number_restraints 0
_refine_ls_restrained_S_all 1.046
_refine_ls_restrained_S_obs 1.102
_refine_ls_R_factor_all 0.1039
_refine_ls_R_factor_gt 0.0311
_refine_ls_shift/su_max -0.001
_refine_ls_shift/su_mean 0.000
_refine_ls_structure_factor_coef Fsqd
_refine_ls_weighting_details 'w=1/[\s^2^(Fo^2^)+(0.0335P)^2^+4.9857P] where P=(Fo^2^+2Fc^2^)/3'
_refine_ls_weighting_scheme calc
_refine_ls_wR_factor_all 0.0931
_refine_ls_wR_factor_ref 0.0723
_reflns_number_gt 3067
_reflns_number_total 5436
_reflns_threshold_expression >2sigma(I)
_cod_data_source_file qb0033.cif
_cod_data_source_block 1
_cod_depositor_comments
;
The following automatic conversions were performed:
'_symmetry_cell_setting' value 'Orthorhombic' changed to 'orthorhombic'
according to '/home/saulius/struct/CIF-dictionaries/cif_core.dic'
dictionary named 'cif_core.dic' version 2.4.1 from 2010-06-29.

Automatic conversion script
Id: cif_fix_enum 1527 2010-12-29 10:47:43Z saulius 

The following automatic conversions were performed:

'_exptl_crystal_density_meas' value 'none' was changed to '?' - the
value is perceived as not measured.

Automatic conversion script
Id: cif_fix_values 3008 2015-01-20 13:52:24Z robertas 
;
_cod_original_formula_sum 'C30 H66 Cu4 I6 K2 N2 O12 '
_cod_database_code 2007196
_cod_database_fobs_code 2007196

loop_
_symmetry_equiv_pos_as_xyz
'x, y, z'
'-x+1/2, -y+1/2, z'
'-x, y+1/2, -z+1/2'
'x+1/2, -y, -z+1/2'
'-x, -y, -z'
'x-1/2, y-1/2, -z'
'x, -y-1/2, z-1/2'
'-x-1/2, y, z-1/2'

loop_
_atom_site_label
_atom_site_fract_x
_atom_site_fract_y
_atom_site_fract_z
_atom_site_U_iso_or_equiv
_atom_site_adp_type
_atom_site_calc_flag
_atom_site_refinement_flags
_atom_site_occupancy
_atom_site_disorder_group
_atom_site_type_symbol
I1 .64899(4) .11516(2) .24593(2) .0716(2) Uani d . 1 . I
I2 .51714(4) .30076(2) .23779(2) .0709(2) Uani d . 1 . I
I3 .7500 .2500 .39231(2) .0588(2) Uani d S .5 . I
I4 .7500 .2500 .08955(2) .0631(2) Uani d S .5 . I
Cu1 .65047(8) .22108(4) .19176(4) .0628(3) Uani d P .8659(14) 1 Cu
Cu2 .79094(8) .19206(4) .28914(4) .0625(3) Uani d P .8659(14) 1 Cu
Cu1A .7899(5) .1922(3) .1940(3) .064(2) Uani d P .1341(14) 2 Cu
Cu2A .8510(5) .2768(3) .2905(2) .055(2) Uani d P .1341(14) 2 Cu
K .25674(12) .42303(6) .45377(6) .0573(3) Uani d . 1 . K
O1 .2111(4) .5262(2) .5197(2) .0678(12) Uani d . 1 . O
O2 .1161(4) .5132(2) .3991(2) .0779(14) Uani d . 1 . O
O3 .1073(4) .3441(2) .5028(2) .0736(13) Uani d . 1 . O
O4 .1741(4) .3331(3) .3773(3) .104(2) Uani d . 1 . O
O5 .4431(3) .3786(2) .5121(2) .0638(11) Uani d . 1 . O
O6 .4631(4) .4436(2) .3967(2) .0741(13) Uani d . 1 . O
N .2542(5) .4115(3) .5881(2) .0629(13) Uani d . 1 . N
C1 .2628(7) .4743(3) .6140(3) .077(2) Uani d . 1 . C
H1A .3387 .4879 .6099 .092 Uiso calc R 1 . H
H1B .2459 .4726 .6588 .092 Uiso calc R 1 . H
C2 .1895(6) .5214(3) .5841(3) .077(2) Uani d . 1 . C
H2A .1129 .5099 .5904 .093 Uiso calc R 1 . H
H2B .2014 .5612 .6041 .093 Uiso calc R 1 . H
C3 .1472(7) .5729(3) .4893(4) .080(2) Uani d . 1 . C
H3A .1705 .6133 .5038 .096 Uiso calc R 1 . H
H3B .0697 .5677 .4997 .096 Uiso calc R 1 . H
C4 .1629(7) .5680(3) .4195(4) .079(2) Uani d . 1 . C
H4A .1278 .6026 .3985 .095 Uiso calc R 1 . H
H4B .2411 .5686 .4094 .095 Uiso calc R 1 . H
C5 .1051(7) .5107(4) .3323(4) .091(2) Uani d . 1 . C
H5A .0685 .4731 .3206 .109 Uiso calc R 1 . H
H5B .1770 .5120 .3132 .109 Uiso calc R 1 . H
H5C .0624 .5454 .3181 .109 Uiso calc R 1 . H
C6 .1463(6) .3840(4) .6048(3) .083(2) Uani d . 1 . C
H6A .0892 .4149 .5986 .100 Uiso calc R 1 . H
H6B .1471 .3734 .6493 .100 Uiso calc R 1 . H
C7 .1163(6) .3273(3) .5674(4) .085(2) Uani d . 1 . C
H7A .1728 .2959 .5725 .101 Uiso calc R 1 . H
H7B .0467 .3106 .5823 .101 Uiso calc R 1 . H
C8 .0732(7) .2939(4) .4636(4) .101(3) Uani d . 1 . C
H8A .0011 .2793 .4769 .121 Uiso calc R 1 . H
H8B .1253 .2601 .4673 .121 Uiso calc R 1 . H
C9 .0682(7) .3153(4) .3978(4) .101(3) Uani d . 1 . C
H9A .0404 .2825 .3711 .121 Uiso calc R 1 . H
H9B .0180 .3501 .3947 .121 Uiso calc R 1 . H
C10 .1857(8) .3344(5) .3126(5) .134(4) Uani d . 1 . C
H10A .2595 .3468 .3020 .161 Uiso calc R 1 . H
H10B .1340 .3633 .2950 .161 Uiso calc R 1 . H
H10C .1716 .2940 .2957 .161 Uiso calc R 1 . H
C11 .3445(7) .3722(4) .6085(3) .087(2) Uani d . 1 . C
H11A .3253 .3296 .5995 .105 Uiso calc R 1 . H
H11B .3527 .3761 .6539 .105 Uiso calc R 1 . H
C12 .4544(6) .3863(4) .5776(3) .080(2) Uani d . 1 . C
H12A .4763 .4284 .5871 .096 Uiso calc R 1 . H
H12B .5108 .3587 .5937 .096 Uiso calc R 1 . H
C13 .5437(6) .3876(4) .4796(4) .079(2) Uani d . 1 . C
H13A .5942 .3542 .4893 .095 Uiso calc R 1 . H
H13B .5773 .4260 .4931 .095 Uiso calc R 1 . H
C14 .5230(6) .3896(3) .4101(4) .074(2) Uani d . 1 . C
H14A .5926 .3898 .3873 .089 Uiso calc R 1 . H
H14B .4812 .3536 .3971 .089 Uiso calc R 1 . H
C15 .4536(7) .4551(3) .3306(4) .088(2) Uani d . 1 . C
H15A .5259 .4578 .3123 .106 Uiso calc R 1 . H
H15B .4148 .4932 .3240 .106 Uiso calc R 1 . H
H15C .4135 .4219 .3111 .106 Uiso calc R 1 . H

loop_
_atom_site_aniso_label
_atom_site_aniso_U_11
_atom_site_aniso_U_22
_atom_site_aniso_U_33
_atom_site_aniso_U_12
_atom_site_aniso_U_13
_atom_site_aniso_U_23
I1 .0969(4) .0535(2) .0644(3) -.0126(2) .0077(2) .0002(2)
I2 .0662(3) .0853(3) .0611(3) .0183(2) -.0006(2) .0143(2)
I3 .0620(4) .0774(4) .0372(3) .0088(3) .000 .000
I4 .0900(4) .0621(4) .0373(3) -.0002(4) .000 .000
Cu1 .0694(6) .0689(6) .0502(5) -.0065(5) -.0035(5) .0031(4)
Cu2 .0745(6) .0620(6) .0510(5) .0107(5) -.0021(5) .0001(4)
Cu1A .086(5) .056(3) .049(3) .006(3) .008(3) -.003(3)
Cu2A .061(3) .058(3) .047(3) -.005(3) -.004(3) .000(2)
K .0545(8) .0621(8) .0554(7) -.0019(7) -.0015(7) -.0015(6)
O1 .065(3) .071(3) .067(3) .000(2) .007(2) -.008(2)
O2 .088(4) .062(3) .084(3) -.010(3) -.016(3) .009(2)
O3 .074(3) .068(3) .078(3) -.021(2) -.004(3) -.003(2)
O4 .081(4) .141(5) .089(4) -.043(4) .010(3) -.042(4)
O5 .052(3) .078(3) .061(3) -.002(2) -.006(2) .002(2)
O6 .078(3) .068(3) .076(3) .014(2) .015(3) .011(2)
N .059(3) .077(4) .053(3) -.015(3) .002(3) .004(3)
C1 .085(5) .097(6) .049(4) -.026(4) .000(4) -.009(4)
C2 .074(5) .077(5) .081(5) .001(4) .014(4) -.016(4)
C3 .076(5) .058(4) .107(6) .011(4) -.006(5) -.006(4)
C4 .079(5) .055(4) .102(6) .001(4) -.011(5) .003(4)
C5 .090(6) .111(6) .072(5) -.004(5) -.002(4) .008(4)
C6 .077(5) .111(6) .062(4) -.031(5) .022(4) -.004(4)
C7 .075(5) .085(5) .094(6) -.027(4) .009(4) .011(5)
C8 .094(6) .079(6) .130(8) -.039(5) .001(6) -.020(5)
C9 .096(7) .118(7) .090(6) -.036(6) .000(5) -.031(5)
C10 .119(8) .164(10) .119(8) -.040(7) .017(7) -.062(8)
C11 .098(6) .110(7) .054(4) -.002(5) -.007(4) .012(4)
C12 .067(5) .105(6) .067(5) .004(4) -.017(4) .002(4)
C13 .049(4) .095(5) .093(6) .008(4) .006(4) .008(4)
C14 .069(5) .066(4) .086(5) .016(4) .021(4) .010(4)
C15 .106(7) .080(5) .079(6) -.009(5) -.009(5) .009(4)

loop_
_atom_type_symbol
_atom_type_description
_atom_type_scat_dispersion_real
_atom_type_scat_dispersion_imag
_atom_type_scat_source
C C 0.0033 0.0016 'International Tables Vol C Tables 4.2.6.8 and 6.1.1.4'
H H 0.0000 0.0000 'International Tables Vol C Tables 4.2.6.8 and 6.1.1.4'
N N 0.0061 0.0033 'International Tables Vol C Tables 4.2.6.8 and 6.1.1.4'
O O 0.0106 0.0060 'International Tables Vol C Tables 4.2.6.8 and 6.1.1.4'
K K 0.2009 0.2494 'International Tables Vol C Tables 4.2.6.8 and 6.1.1.4'
Cu Cu 0.3201 1.2651 'International Tables Vol C Tables 4.2.6.8 and 6.1.1.4'
I I -0.4742 1.8119 'International Tables Vol C Tables 4.2.6.8 and 6.1.1.4'

loop_
_geom_angle_atom_site_label_1
_geom_angle_atom_site_label_2
_geom_angle_atom_site_label_3
_geom_angle_site_symmetry_1
_geom_angle_site_symmetry_3
_geom_angle
Cu2 I1 Cu1 . . 64.73(3)
Cu2A I1 Cu1A 2_655 . 64.4(2)
Cu1 I2 Cu2 . 2_655 68.36(3)
Cu1A I2 Cu2A 2_655 2_655 67.9(2)
Cu2A I3 Cu2A 2_655 . 64.3(2)
Cu2 I3 Cu2 . 2_655 63.43(4)
Cu1 I4 Cu1 2_655 . 64.23(4)
Cu1A I4 Cu1A 2_655 . 62.5(2)
I4 Cu1 I2 . . 117.06(4)
I4 Cu1 I1 . . 126.96(4)
I2 Cu1 I1 . . 115.43(4)
I4 Cu1 Cu1 . 2_655 57.89(2)
I2 Cu1 Cu1 . 2_655 104.39(5)
I1 Cu1 Cu1 . 2_655 114.77(5)
I4 Cu1 Cu2 . . 113.58(4)
I2 Cu1 Cu2 . . 105.05(4)
I1 Cu1 Cu2 . . 57.58(3)
Cu1 Cu1 Cu2 2_655 . 63.65(3)
I4 Cu1 Cu2 . 2_655 109.25(4)
I2 Cu1 Cu2 . 2_655 56.04(3)
I1 Cu1 Cu2 . 2_655 105.46(4)
Cu1 Cu1 Cu2 2_655 2_655 58.66(3)
Cu2 Cu1 Cu2 . 2_655 57.30(4)
I1 Cu2 I3 . . 119.49(4)
I1 Cu2 I2 . 2_655 119.65(4)
I3 Cu2 I2 . 2_655 120.31(4)
I1 Cu2 Cu2 . 2_655 111.02(5)
I3 Cu2 Cu2 . 2_655 58.28(2)
I2 Cu2 Cu2 2_655 2_655 106.00(5)
I1 Cu2 Cu1 . . 57.70(3)
I3 Cu2 Cu1 . . 114.03(4)
I2 Cu2 Cu1 2_655 . 103.21(4)
Cu2 Cu2 Cu1 2_655 . 63.86(3)
I1 Cu2 Cu1 . 2_655 109.55(4)
I3 Cu2 Cu1 . 2_655 109.68(4)
I2 Cu2 Cu1 2_655 2_655 55.60(3)
Cu2 Cu2 Cu1 2_655 2_655 58.84(3)
Cu1 Cu2 Cu1 . 2_655 57.68(4)
I2 Cu1A I4 2_655 . 117.3(2)
I2 Cu1A I1 2_655 . 119.1(2)
I4 Cu1A I1 . . 122.9(3)
I2 Cu1A Cu1A 2_655 2_655 106.1(3)
I4 Cu1A Cu1A . 2_655 58.73(12)
I1 Cu1A Cu1A . 2_655 111.0(3)
I2 Cu1A Cu2A 2_655 2_655 106.7(2)
I4 Cu1A Cu2A . 2_655 113.7(2)
I1 Cu1A Cu2A . 2_655 56.0(2)
Cu1A Cu1A Cu2A 2_655 2_655 63.1(2)
I2 Cu1A Cu2A 2_655 . 57.0(2)
I4 Cu1A Cu2A . . 110.5(2)
I1 Cu1A Cu2A . . 106.1(2)
Cu1A Cu1A Cu2A 2_655 . 59.5(2)
Cu2A Cu1A Cu2A 2_655 . 57.9(3)
I1 Cu2A I3 2_655 . 121.9(2)
I1 Cu2A I2 2_655 2_655 116.4(2)
I3 Cu2A I2 . 2_655 121.1(2)
I1 Cu2A Cu2A 2_655 2_655 113.5(3)
I3 Cu2A Cu2A . 2_655 57.86(12)
I2 Cu2A Cu2A 2_655 2_655 106.2(3)
I1 Cu2A Cu1A 2_655 2_655 59.7(2)
I3 Cu2A Cu1A . 2_655 112.8(3)
I2 Cu2A Cu1A 2_655 2_655 102.9(2)
Cu2A Cu2A Cu1A 2_655 2_655 62.8(2)
I1 Cu2A Cu1A 2_655 . 109.2(2)
I3 Cu2A Cu1A . . 109.6(2)
I2 Cu2A Cu1A 2_655 . 55.1(2)
Cu2A Cu2A Cu1A 2_655 . 59.2(2)
Cu1A Cu2A Cu1A 2_655 . 57.4(3)
O1 K O3 . . 100.94(15)
O1 K O4 . . 145.8(2)
O3 K O4 . . 61.9(2)
O1 K O5 . . 103.08(14)
O3 K O5 . . 98.96(14)
O4 K O5 . . 108.6(2)
O1 K O6 . . 105.88(14)
O3 K O6 . . 149.53(15)
O4 K O6 . . 100.6(2)
O5 K O6 . . 61.23(14)
O1 K O2 . . 61.10(14)
O3 K O2 . . 101.02(15)
O4 K O2 . . 91.7(2)
O5 K O2 . . 156.55(14)
O6 K O2 . . 104.40(14)
O1 K N . . 63.5(2)
O3 K N . . 63.53(15)
O4 K N . . 121.7(2)
O5 K N . . 62.0(2)
O6 K N . . 116.8(2)
O2 K N . . 117.4(2)
C2 O1 C3 . . 113.1(5)
C2 O1 K . . 119.0(4)
C3 O1 K . . 117.8(4)
C4 O2 C5 . . 112.4(6)
C4 O2 K . . 102.6(4)
C5 O2 K . . 115.9(4)
C7 O3 C8 . . 112.7(6)
C7 O3 K . . 118.8(4)
C8 O3 K . . 117.0(5)
C10 O4 C9 . . 114.0(6)
C10 O4 K . . 122.7(5)
C9 O4 K . . 110.2(4)
C12 O5 C13 . . 112.5(5)
C12 O5 K . . 118.8(4)
C13 O5 K . . 116.1(4)
C14 O6 C15 . . 112.6(5)
C14 O6 K . . 103.9(4)
C15 O6 K . . 112.1(4)
C11 N C1 . . 112.3(6)
C11 N C6 . . 111.0(6)
C1 N C6 . . 110.2(6)
C11 N K . . 109.8(4)
C1 N K . . 106.9(4)
C6 N K . . 106.5(4)
N C1 C2 . . 115.6(6)
O1 C2 C1 . . 110.8(6)
O1 C3 C4 . . 109.0(6)
O2 C4 C3 . . 108.5(6)
N C6 C7 . . 114.5(6)
O3 C7 C6 . . 108.4(6)
O3 C8 C9 . . 108.8(6)
O4 C9 C8 . . 110.0(7)
N C11 C12 . . 114.5(6)
O5 C12 C11 . . 108.5(6)
O5 C13 C14 . . 109.9(6)
O6 C14 C13 . . 108.0(6)

loop_
_geom_bond_atom_site_label_1
_geom_bond_atom_site_label_2
_geom_bond_site_symmetry_2
_geom_bond_distance
_geom_bond_publ_flag
I1 Cu2A 2_655 2.523(5) ?
I1 Cu2 . 2.5622(11) ?
I1 Cu1 . 2.5656(10) ?
I1 Cu1A . 2.628(6) ?
I2 Cu1A 2_655 2.517(7) ?
I2 Cu1 . 2.5563(11) ?
I2 Cu2 2_655 2.5695(11) ?
I2 Cu2A 2_655 2.573(6) ?
I3 Cu2A 2_655 2.545(6) ?
I3 Cu2A . 2.545(6) ?
I3 Cu2 . 2.5674(10) ?
I3 Cu2 2_655 2.5674(10) ?
I4 Cu1 2_655 2.5544(10) ?
I4 Cu1 . 2.5544(10) ?
I4 Cu1A 2_655 2.587(6) ?
I4 Cu1A . 2.587(6) ?
Cu1 Cu1 2_655 2.716(2) ?
Cu1 Cu2 . 2.7449(13) ?
Cu1 Cu2 2_655 2.8798(13) ?
Cu2 I2 2_655 2.5695(11) ?
Cu2 Cu2 2_655 2.699(2) ?
Cu2 Cu1 2_655 2.8798(13) ?
Cu1A I2 2_655 2.517(7) ?
Cu1A Cu1A 2_655 2.685(12) ?
Cu1A Cu2A 2_655 2.745(8) ?
Cu1A Cu2A . 2.843(8) ?
Cu2A I1 2_655 2.523(5) ?
Cu2A I2 2_655 2.573(6) ?
Cu2A Cu2A 2_655 2.707(11) ?
Cu2A Cu1A 2_655 2.745(8) ?
K O1 . 2.691(4) ?
K O3 . 2.698(5) ?
K O4 . 2.724(5) ?
K O5 . 2.746(4) ?
K O6 . 2.811(5) ?
K O2 . 2.838(5) ?
K N . 2.854(5) ?
O1 C2 . 1.393(8) ?
O1 C3 . 1.427(8) ?
O2 C4 . 1.384(8) ?
O2 C5 . 1.420(8) ?
O3 C7 . 1.420(8) ?
O3 C8 . 1.427(8) ?
O4 C10 . 1.376(10) ?
O4 C9 . 1.408(9) ?
O5 C12 . 1.403(8) ?
O5 C13 . 1.412(7) ?
O6 C14 . 1.405(7) ?
O6 C15 . 1.425(8) ?
N C11 . 1.452(9) ?
N C1 . 1.471(8) ?
N C6 . 1.478(8) ?
C1 C2 . 1.494(9) ?
C3 C4 . 1.493(10) ?
C6 C7 . 1.508(9) ?
C8 C9 . 1.469(11) ?
C11 C12 . 1.512(10) ?
C13 C14 . 1.492(10) ?
